data_7225545
loop_
_publ_author_name
'Sekine, Akiko'
'Ina, Sayaka'
'Johmoto, Kohei'
'Uekusa, Hidehiro'

_publ_section_title
;
 Control of the photochromic behavior of cobaloxime complexes with
 salicylidene-3-aminopyridine and 2-cyanoethyl groups by dual
 photoisomerization
;
_journal_issue 38
_journal_name_full CrystEngComm
_journal_page_first 7330
_journal_paper_doi 10.1039/C6CE01005A
_journal_volume 18
_journal_year 2016
_chemical_formula_moiety 'C31 H44 Co N7 O5'
_chemical_formula_sum 'C31 H44 Co N7 O5'
_chemical_formula_weight 653.66
_space_group_IT_number 2
_symmetry_cell_setting triclinic
_symmetry_Int_Tables_number 2
_symmetry_space_group_name_Hall '-P 1'
_symmetry_space_group_name_H-M 'P -1'
_atom_sites_solution_hydrogens geom
_atom_sites_solution_primary direct
_atom_sites_solution_secondary difmap
_audit_creation_method SHELXL-97
_audit_update_record
;
2016-04-23 deposited with the CCDC.
2016-06-10 downloaded from the CCDC.
;
_cell_angle_alpha 109.239(3)
_cell_angle_beta 94.666(3)
_cell_angle_gamma 104.585(3)
_cell_formula_units_Z 2
_cell_length_a 8.9000(8)
_cell_length_b 12.2160(12)
_cell_length_c 16.8180(15)
_cell_measurement_reflns_used 16059
_cell_measurement_temperature 173(2)
_cell_measurement_theta_max 27.48
_cell_measurement_theta_min 3.26
_cell_volume 1643.5(3)
_computing_cell_refinement RAPID-AUTO
_computing_data_collection RAPID-AUTO
_computing_data_reduction RAPID-AUTO
_computing_structure_refinement 'SHELXL-97 (Sheldrick, 2008)'
_computing_structure_solution SIR-2004
_diffrn_ambient_pressure 101.3]
_diffrn_ambient_temperature 173(2)
_diffrn_detector_area_resol_mean 10.0
_diffrn_measured_fraction_theta_full 0.977
_diffrn_measured_fraction_theta_max 0.977
_diffrn_measurement_device_type 'RIGAKU R-AXIS RAPID'
_diffrn_measurement_method \w-scan
_diffrn_radiation_monochromator graphite
_diffrn_radiation_probe x-ray
_diffrn_radiation_type MoK\a
_diffrn_radiation_wavelength 0.71073
_diffrn_reflns_av_R_equivalents 0.0948
_diffrn_reflns_av_sigmaI/netI 0.1356
_diffrn_reflns_limit_h_max 11
_diffrn_reflns_limit_h_min -11
_diffrn_reflns_limit_k_max 15
_diffrn_reflns_limit_k_min -15
_diffrn_reflns_limit_l_max 21
_diffrn_reflns_limit_l_min -20
_diffrn_reflns_number 16059
_diffrn_reflns_theta_full 27.48
_diffrn_reflns_theta_max 27.48
_diffrn_reflns_theta_min 3.26
_diffrn_source 'rotating anode x-ray'
_diffrn_source_type rigaku
_exptl_absorpt_coefficient_mu 0.571
_exptl_absorpt_correction_T_max 0.9943
_exptl_absorpt_correction_T_min 0.7918
_exptl_absorpt_correction_type multi-scan
_exptl_absorpt_process_details abscore,T.Higashi,RIGAKU
_exptl_crystal_colour yellow
_exptl_crystal_density_diffrn 1.321
_exptl_crystal_density_method 'not measured'
_exptl_crystal_description block
_exptl_crystal_F_000 692
_exptl_crystal_recrystallization_method evaporation
_exptl_crystal_size_max 0.11
_exptl_crystal_size_mid 0.10
_exptl_crystal_size_min 0.01
_refine_diff_density_max 0.676
_refine_diff_density_min -0.692
_refine_diff_density_rms 0.076
_refine_ls_extinction_method none
_refine_ls_goodness_of_fit_ref 1.055
_refine_ls_hydrogen_treatment constr
_refine_ls_matrix_type full
_refine_ls_number_parameters 476
_refine_ls_number_reflns 7371
_refine_ls_number_restraints 4
_refine_ls_restrained_S_all 1.067
_refine_ls_R_factor_all 0.1865
_refine_ls_R_factor_gt 0.0773
_refine_ls_shift/su_max 0.001
_refine_ls_shift/su_mean 0.000
_refine_ls_structure_factor_coef Fsqd
_refine_ls_weighting_details 'calc w=1/[\s^2^(Fo^2^)+(0.0836P)^2^+0.0000P] where P=(Fo^2^+2Fc^2^)/3'
_refine_ls_weighting_scheme calc
_refine_ls_wR_factor_gt 0.1688
_refine_ls_wR_factor_ref 0.2183
_reflns_number_gt 3145
_reflns_number_total 7371
_reflns_threshold_expression >2\s(I)
_cod_data_source_file c6ce01005a1.cif
_cod_data_source_block shelx
_cod_depositor_comments 'Adding full bibliography for 7225542--7225549.cif.'
_cod_database_code 7225545

loop_
_symmetry_equiv_pos_as_xyz
'x, y, z'
'-x, -y, -z'

loop_
_atom_site_label
_atom_site_type_symbol
_atom_site_fract_x
_atom_site_fract_y
_atom_site_fract_z
_atom_site_U_iso_or_equiv
_atom_site_adp_type
_atom_site_occupancy
_atom_site_symmetry_multiplicity
_atom_site_calc_flag
_atom_site_refinement_flags
_atom_site_disorder_assembly
_atom_site_disorder_group
C5 C 0.7522(6) 0.0675(6) 0.1362(4) 0.0695(18) Uani 1 1 d . . .
H5A H 0.8409 0.1412 0.1507 0.104 Uiso 1 1 calc R . .
H5B H 0.7334 0.0212 0.0746 0.104 Uiso 1 1 calc R . .
H5C H 0.7772 0.0178 0.1678 0.104 Uiso 1 1 calc R . .
C7 C 0.5768(7) 0.1950(7) 0.0447(4) 0.0763(19) Uani 1 1 d . . .
H7A H 0.4948 0.2208 0.0198 0.114 Uiso 1 1 calc R . .
H7B H 0.5940 0.1253 0.0010 0.114 Uiso 1 1 calc R . .
H7C H 0.6752 0.2621 0.0656 0.114 Uiso 1 1 calc R . .
C8 C 0.2033(7) 0.1123(5) 0.3719(3) 0.0602(16) Uani 1 1 d . . .
C9 C 0.1541(8) 0.0805(6) 0.4453(4) 0.082(2) Uani 1 1 d . . .
H9A H 0.2249 0.0399 0.4632 0.123 Uiso 1 1 calc R . .
H9B H 0.0458 0.0260 0.4284 0.123 Uiso 1 1 calc R . .
H9C H 0.1588 0.1546 0.4930 0.123 Uiso 1 1 calc R . .
C11 C -0.0094(7) 0.2206(7) 0.3603(4) 0.085(2) Uani 1 1 d . . .
H11A H -0.0386 0.2655 0.3259 0.128 Uiso 1 1 calc R . .
H11B H 0.0212 0.2741 0.4207 0.128 Uiso 1 1 calc R . .
H11C H -0.0997 0.1510 0.3537 0.128 Uiso 1 1 calc R . .
C10 C 0.1269(6) 0.1765(5) 0.3307(4) 0.0587(16) Uani 1 1 d . . .
C6 C 0.5260(6) 0.1602(5) 0.1167(3) 0.0519(14) Uani 1 1 d . . .
C4 C 0.6088(6) 0.1011(5) 0.1599(3) 0.0491(13) Uani 1 1 d . . .
N5 N 0.1897(5) 0.1938(4) 0.2665(3) 0.0550(12) Uani 1 1 d . A .
N4 N 0.3240(5) 0.0906(4) 0.3380(3) 0.0536(12) Uani 1 1 d . A .
N3 N 0.4066(5) 0.1846(4) 0.1511(3) 0.0500(11) Uani 1 1 d . A .
N2 N 0.5453(5) 0.0849(4) 0.2240(3) 0.0485(11) Uani 1 1 d . A .
O4 O 0.1341(4) 0.2542(4) 0.2220(3) 0.0657(12) Uani 1 1 d . . .
O3 O 0.4090(5) 0.0298(4) 0.3682(2) 0.0657(11) Uani 1 1 d . . .
H3 H 0.4828 0.0219 0.3408 0.098 Uiso 1 1 calc R . .
O2 O 0.3188(4) 0.2406(4) 0.1189(2) 0.0667(12) Uani 1 1 d . . .
H2 H 0.2463 0.2503 0.1471 0.100 Uiso 1 1 calc R . .
O1 O 0.6047(4) 0.0320(4) 0.2727(2) 0.0571(10) Uani 1 1 d . . .
Co1 Co 0.36535(8) 0.13698(7) 0.24422(4) 0.0459(3) Uani 1 1 d . . .
N1B N 0.6972(13) 0.6016(12) 0.4388(7) 0.091(4) Uiso 0.525(8) 1 d P A 1
C1B C 0.6123(16) 0.5137(15) 0.3871(9) 0.088(4) Uiso 0.525(8) 1 d P A 1
C2B C 0.4934(17) 0.4070(16) 0.3243(10) 0.097(5) Uiso 0.525(8) 1 d P A 1
H2B1 H 0.3891 0.4127 0.3385 0.117 Uiso 0.525(8) 1 calc PR A 1
H2B2 H 0.4966 0.4158 0.2679 0.117 Uiso 0.525(8) 1 calc PR A 1
C3B C 0.4955(19) 0.3092(18) 0.3147(10) 0.090(6) Uiso 0.525(8) 1 d P A 1
H3B1 H 0.5021 0.3094 0.3738 0.108 Uiso 0.525(8) 1 calc PR A 1
H3B2 H 0.6018 0.3103 0.3011 0.108 Uiso 0.525(8) 1 calc PR A 1
N1A N 0.7705(11) 0.3692(11) 0.2647(7) 0.087(4) Uiso 0.475(8) 1 d PD A 2
C1A C 0.6580(11) 0.3430(11) 0.2909(7) 0.067(4) Uiso 0.475(8) 1 d PD A 2
C2A C 0.469(3) 0.378(2) 0.3991(12) 0.157(9) Uiso 0.475(8) 1 d PD A 2
H2A1 H 0.3851 0.3324 0.4205 0.236 Uiso 0.475(8) 1 calc PR A 2
H2A2 H 0.4295 0.4309 0.3761 0.236 Uiso 0.475(8) 1 calc PR A 2
H2A3 H 0.5586 0.4264 0.4460 0.236 Uiso 0.475(8) 1 calc PR A 2
C3A C 0.5212(11) 0.2915(10) 0.3309(7) 0.034(3) Uiso 0.475(8) 1 d PD A 2
H3A H 0.5762 0.2559 0.3657 0.040 Uiso 0.475(8) 1 calc PR A 2
O5A O -0.3760(6) -0.5071(4) -0.0626(3) 0.0601(19) Uani 0.692(8) 1 d P A 3
H5A1 H -0.2988 -0.4522 -0.0280 0.090 Uiso 0.692(8) 1 calc PR A 3
C12A C 0.1158(6) -0.0270(4) 0.1016(3) 0.047(3) Uani 0.692(8) 1 d PR A 3
H12A H 0.1071 0.0476 0.0987 0.056 Uiso 0.692(8) 1 calc PR A 3
C13A C 0.0117(14) -0.1356(11) 0.0437(8) 0.051(6) Uani 0.692(8) 1 d P A 3
H13A H -0.0673 -0.1336 0.0031 0.062 Uiso 0.692(8) 1 calc PR A 3
C14A C 0.0221(10) -0.2442(8) 0.0448(6) 0.046(3) Uani 0.692(8) 1 d P A 3
C15A C 0.1329(12) -0.2432(8) 0.1081(6) 0.054(3) Uani 0.692(8) 1 d P A 3
H15A H 0.1422 -0.3164 0.1133 0.065 Uiso 0.692(8) 1 calc PR A 3
C16A C 0.2292(17) -0.1313(11) 0.1635(8) 0.057(4) Uani 0.692(8) 1 d P A 3
H16A H 0.3036 -0.1314 0.2073 0.068 Uiso 0.692(8) 1 calc PR A 3
N6A N 0.2282(16) -0.0246(10) 0.1615(6) 0.041(4) Uani 0.692(8) 1 d P A 3
N7A N -0.0833(9) -0.3565(6) -0.0135(4) 0.0499(19) Uani 0.692(8) 1 d P A 3
C17A C -0.0755(10) -0.3935(7) -0.0930(5) 0.048(2) Uani 0.692(8) 1 d P A 3
H17A H 0.0141 -0.3507 -0.1092 0.057 Uiso 0.692(8) 1 calc PR A 3
C18A C -0.1895(11) -0.4943(9) -0.1614(8) 0.047(2) Uani 0.692(8) 1 d P A 3
C23A C -0.1553(13) -0.5351(10) -0.2411(7) 0.054(3) Uani 0.692(8) 1 d P A 3
H23A H -0.0541 -0.5006 -0.2515 0.065 Uiso 0.692(8) 1 calc PR A 3
C22A C -0.2698(18) -0.6293(14) -0.3095(8) 0.056(3) Uani 0.692(8) 1 d P A 3
C21A C -0.416(3) -0.6694(19) -0.2852(18) 0.058(6) Uani 0.692(8) 1 d P A 3
H21A H -0.4967 -0.7284 -0.3302 0.069 Uiso 0.692(8) 1 calc PR A 3
C20A C -0.4564(14) -0.6361(12) -0.2079(9) 0.053(3) Uani 0.692(8) 1 d P A 3
C19A C -0.3378(16) -0.5431(8) -0.1421(5) 0.044(2) Uani 0.692(8) 1 d P A 3
C28A C -0.2216(15) -0.6744(11) -0.3967(7) 0.057(3) Uani 0.692(8) 1 d P A 3
C30A C -0.1799(16) -0.5760(11) -0.4278(8) 0.083(4) Uani 0.692(8) 1 d P A 3
H30A H -0.1018 -0.5060 -0.3839 0.124 Uiso 0.692(8) 1 calc PR A 3
H30B H -0.2744 -0.5533 -0.4410 0.124 Uiso 0.692(8) 1 calc PR A 3
H30C H -0.1350 -0.6017 -0.4797 0.124 Uiso 0.692(8) 1 calc PR A 3
C29A C -0.0806(13) -0.7230(11) -0.3850(6) 0.084(4) Uani 0.692(8) 1 d P A 3
H29A H 0.0105 -0.6558 -0.3484 0.126 Uiso 0.692(8) 1 calc PR A 3
H29B H -0.0538 -0.7605 -0.4410 0.126 Uiso 0.692(8) 1 calc PR A 3
H29C H -0.1088 -0.7837 -0.3582 0.126 Uiso 0.692(8) 1 calc PR A 3
C31A C -0.3566(19) -0.7807(15) -0.4479(7) 0.092(5) Uani 0.692(8) 1 d P A 3
H31A H -0.3742 -0.8401 -0.4196 0.139 Uiso 0.692(8) 1 calc PR A 3
H31B H -0.3340 -0.8177 -0.5050 0.139 Uiso 0.692(8) 1 calc PR A 3
H31C H -0.4514 -0.7547 -0.4530 0.139 Uiso 0.692(8) 1 calc PR A 3
C24A C -0.6229(13) -0.6839(8) -0.1931(6) 0.054(3) Uani 0.692(8) 1 d P A 3
C26A C -0.647(2) -0.7569(16) -0.1367(11) 0.088(6) Uani 0.692(8) 1 d P A 3
H26A H -0.7582 -0.7795 -0.1317 0.132 Uiso 0.692(8) 1 calc PR A 3
H26B H -0.5823 -0.7085 -0.0798 0.132 Uiso 0.692(8) 1 calc PR A 3
H26C H -0.6150 -0.8304 -0.1616 0.132 Uiso 0.692(8) 1 calc PR A 3
C25A C -0.717(2) -0.5877(13) -0.1680(11) 0.064(4) Uani 0.692(8) 1 d P A 3
H25A H -0.6969 -0.5364 -0.2025 0.096 Uiso 0.692(8) 1 calc PR A 3
H25B H -0.6821 -0.5371 -0.1072 0.096 Uiso 0.692(8) 1 calc PR A 3
H25C H -0.8300 -0.6299 -0.1788 0.096 Uiso 0.692(8) 1 calc PR A 3
C27A C -0.7365(19) -0.7854(15) -0.2854(10) 0.061(4) Uani 0.692(8) 1 d P A 3
H27A H -0.7294 -0.7496 -0.3297 0.092 Uiso 0.692(8) 1 calc PR A 3
H27B H -0.8463 -0.8082 -0.2773 0.092 Uiso 0.692(8) 1 calc PR A 3
H27C H -0.7001 -0.8577 -0.3030 0.092 Uiso 0.692(8) 1 calc PR A 3
O5B O -0.0256(13) -0.4928(11) -0.2071(7) 0.051(4) Uiso 0.308(8) 1 d P A 4
H5B1 H 0.0112 -0.4391 -0.1583 0.077 Uiso 0.308(8) 1 calc PR A 4
C12B C 0.086(3) -0.0402(15) 0.1040(11) 0.045(7) Uiso 0.308(8) 1 d PG A 4
H12B H 0.0546 0.0304 0.1094 0.054 Uiso 0.308(8) 1 calc PR A 4
C13B C 0.012(2) -0.1480(17) 0.0356(10) 0.042(12) Uiso 0.308(8) 1 d PG A 4
H13B H -0.0698 -0.1511 -0.0058 0.050 Uiso 0.308(8) 1 calc PR A 4
C14B C 0.0578(18) -0.2512(14) 0.0278(10) 0.025(5) Uiso 0.308(8) 1 d PG A 4
C15B C 0.178(2) -0.2466(16) 0.0884(12) 0.052(8) Uiso 0.308(8) 1 d PG A 4
H15B H 0.2088 -0.3172 0.0831 0.062 Uiso 0.308(8) 1 calc PR A 4
C16B C 0.251(3) -0.139(2) 0.1568(12) 0.043(9) Uiso 0.308(8) 1 d PG A 4
H16B H 0.3332 -0.1357 0.1982 0.052 Uiso 0.308(8) 1 calc PR A 4
N6B N 0.206(3) -0.0356(17) 0.1646(12) 0.032(8) Uiso 0.308(8) 1 d PG A 4
N7B N -0.0124(19) -0.3513(16) -0.0465(12) 0.047(4) Uiso 0.308(8) 1 d P A 4
C17B C -0.163(2) -0.3980(18) -0.0557(14) 0.051(5) Uiso 0.308(8) 1 d P A 4
H17B H -0.2208 -0.3701 -0.0119 0.061 Uiso 0.308(8) 1 calc PR A 4
C18B C -0.243(3) -0.500(2) -0.1402(14) 0.035(6) Uiso 0.308(8) 1 d P A 4
C19B C -0.189(3) -0.541(3) -0.2148(19) 0.040(6) Uiso 0.308(8) 1 d P A 4
C20B C -0.269(3) -0.631(3) -0.2848(14) 0.024(6) Uiso 0.308(8) 1 d P A 4
C21B C -0.424(5) -0.688(4) -0.291(4) 0.037(10) Uiso 0.308(8) 1 d P A 4
H21B H -0.4819 -0.7559 -0.3408 0.044 Uiso 0.308(8) 1 calc PR A 4
C22B C -0.502(3) -0.638(3) -0.2137(18) 0.033(7) Uiso 0.308(8) 1 d P A 4
C23B C -0.409(2) -0.5484(19) -0.1383(14) 0.039(5) Uiso 0.308(8) 1 d P A 4
H23B H -0.4516 -0.5207 -0.0881 0.046 Uiso 0.308(8) 1 calc PR A 4
C24B C -0.210(3) -0.681(3) -0.3678(15) 0.042(7) Uiso 0.308(8) 1 d P A 4
C26B C -0.122(4) -0.568(3) -0.3951(19) 0.091(11) Uiso 0.308(8) 1 d P A 4
H26D H -0.0840 -0.5989 -0.4486 0.136 Uiso 0.308(8) 1 calc PR A 4
H26E H -0.0331 -0.5124 -0.3498 0.136 Uiso 0.308(8) 1 calc PR A 4
H26F H -0.1973 -0.5241 -0.4033 0.136 Uiso 0.308(8) 1 calc PR A 4
C25B C -0.083(3) -0.736(3) -0.3454(16) 0.076(8) Uiso 0.308(8) 1 d P A 4
H25D H -0.0396 -0.7700 -0.3967 0.114 Uiso 0.308(8) 1 calc PR A 4
H25E H -0.1294 -0.8003 -0.3244 0.114 Uiso 0.308(8) 1 calc PR A 4
H25F H 0.0023 -0.6727 -0.3010 0.114 Uiso 0.308(8) 1 calc PR A 4
C27B C -0.336(3) -0.779(3) -0.4675(16) 0.044(6) Uiso 0.308(8) 1 d P A 4
H27D H -0.2715 -0.7994 -0.5116 0.066 Uiso 0.308(8) 1 calc PR A 4
H27E H -0.4070 -0.7374 -0.4843 0.066 Uiso 0.308(8) 1 calc PR A 4
H27F H -0.3981 -0.8531 -0.4614 0.066 Uiso 0.308(8) 1 calc PR A 4
C28B C -0.678(2) -0.7065(19) -0.2129(12) 0.029(5) Uiso 0.308(8) 1 d P A 4
C30B C -0.612(4) -0.732(3) -0.121(2) 0.045(6) Uiso 0.308(8) 1 d P A 4
H30D H -0.5442 -0.6554 -0.0782 0.067 Uiso 0.308(8) 1 calc PR A 4
H30E H -0.5524 -0.7909 -0.1363 0.067 Uiso 0.308(8) 1 calc PR A 4
H30F H -0.7032 -0.7638 -0.0974 0.067 Uiso 0.308(8) 1 calc PR A 4
C29B C -0.736(9) -0.596(7) -0.177(5) 0.18(3) Uiso 0.308(8) 1 d P A 4
H29D H -0.6526 -0.5304 -0.1331 0.269 Uiso 0.308(8) 1 calc PR A 4
H29E H -0.8294 -0.6173 -0.1516 0.269 Uiso 0.308(8) 1 calc PR A 4
H29F H -0.7641 -0.5684 -0.2233 0.269 Uiso 0.308(8) 1 calc PR A 4
C31B C -0.764(5) -0.801(5) -0.272(3) 0.081(15) Uiso 0.308(8) 1 d P A 4
H31D H -0.8670 -0.8269 -0.2563 0.122 Uiso 0.308(8) 1 calc PR A 4
H31E H -0.7133 -0.8657 -0.2812 0.122 Uiso 0.308(8) 1 calc PR A 4
H31F H -0.7783 -0.7844 -0.3249 0.122 Uiso 0.308(8) 1 calc PR A 4

loop_
_atom_site_aniso_label
_atom_site_aniso_U_11
_atom_site_aniso_U_22
_atom_site_aniso_U_33
_atom_site_aniso_U_23
_atom_site_aniso_U_13
_atom_site_aniso_U_12
C5 0.049(3) 0.071(5) 0.090(4) 0.025(4) 0.025(3) 0.020(3)
C7 0.075(4) 0.085(5) 0.071(4) 0.041(4) 0.016(3) 0.009(4)
C8 0.063(3) 0.047(4) 0.056(3) 0.004(3) 0.023(3) 0.007(3)
C9 0.100(5) 0.069(5) 0.066(4) 0.012(3) 0.042(4) 0.015(4)
C11 0.066(4) 0.071(5) 0.105(5) 0.006(4) 0.035(4) 0.025(4)
C10 0.060(3) 0.039(3) 0.059(3) -0.001(3) 0.011(3) 0.008(3)
C6 0.049(3) 0.048(3) 0.056(3) 0.022(3) 0.009(3) 0.007(3)
C4 0.043(3) 0.044(3) 0.056(3) 0.014(3) 0.015(2) 0.009(2)
N5 0.053(3) 0.037(3) 0.062(3) 0.008(2) 0.004(2) 0.007(2)
N4 0.056(3) 0.042(3) 0.048(2) 0.006(2) 0.003(2) 0.006(2)
N3 0.047(2) 0.045(3) 0.059(3) 0.019(2) 0.006(2) 0.015(2)
N2 0.045(2) 0.041(3) 0.056(2) 0.016(2) -0.003(2) 0.013(2)
O4 0.056(2) 0.045(2) 0.091(3) 0.015(2) 0.004(2) 0.0233(19)
O3 0.079(3) 0.065(3) 0.052(2) 0.020(2) 0.0066(19) 0.022(2)
O2 0.066(2) 0.058(3) 0.085(3) 0.035(2) 0.001(2) 0.024(2)
O1 0.051(2) 0.054(2) 0.066(2) 0.023(2) -0.0011(18) 0.0173(18)
Co1 0.0459(4) 0.0353(4) 0.0507(4) 0.0075(3) 0.0065(3) 0.0134(3)
O5A 0.061(3) 0.052(4) 0.056(3) 0.010(3) 0.009(3) 0.010(3)
C12A 0.038(5) 0.035(5) 0.064(6) 0.014(4) -0.004(4) 0.014(4)
C13A 0.067(9) 0.027(5) 0.048(6) 0.001(4) -0.004(4) 0.013(4)
C14A 0.044(5) 0.046(5) 0.044(5) 0.007(4) 0.020(4) 0.019(4)
C15A 0.061(6) 0.039(5) 0.063(6) 0.017(4) 0.001(6) 0.021(4)
C16A 0.061(6) 0.036(6) 0.065(7) 0.009(4) -0.011(5) 0.017(5)
N6A 0.041(5) 0.040(5) 0.044(5) 0.015(4) 0.017(4) 0.013(3)
N7A 0.057(4) 0.041(4) 0.042(4) 0.009(3) 0.002(4) 0.009(3)
C17A 0.048(4) 0.026(4) 0.059(5) 0.005(4) 0.001(4) 0.008(3)
C18A 0.044(5) 0.046(5) 0.052(6) 0.024(5) 0.008(5) 0.008(4)
C23A 0.054(6) 0.052(6) 0.063(7) 0.018(5) 0.025(5) 0.026(5)
C22A 0.063(6) 0.049(6) 0.049(7) 0.012(6) 0.000(6) 0.016(4)
C21A 0.081(10) 0.030(8) 0.051(8) 0.003(6) -0.009(5) 0.017(6)
C20A 0.048(7) 0.039(5) 0.068(7) 0.013(4) -0.006(6) 0.019(6)
C19A 0.058(6) 0.042(5) 0.037(4) 0.010(4) 0.017(5) 0.027(5)
C28A 0.079(7) 0.053(7) 0.048(6) 0.022(5) 0.026(5) 0.026(5)
C30A 0.094(9) 0.063(7) 0.081(8) 0.015(6) 0.021(7) 0.018(7)
C29A 0.096(8) 0.093(9) 0.057(6) -0.003(6) 0.016(6) 0.058(7)
C31A 0.116(10) 0.096(10) 0.046(7) 0.003(6) 0.043(7) 0.018(8)
C24A 0.054(6) 0.042(5) 0.046(5) -0.004(4) -0.009(5) 0.009(5)
C26A 0.141(15) 0.052(9) 0.065(10) 0.020(8) 0.032(10) 0.018(10)
C25A 0.094(8) 0.043(5) 0.072(6) 0.021(4) 0.041(5) 0.040(5)
C27A 0.062(7) 0.049(7) 0.073(8) 0.023(6) 0.031(6) 0.010(5)

loop_
_atom_type_symbol
_atom_type_description
_atom_type_scat_dispersion_real
_atom_type_scat_dispersion_imag
_atom_type_scat_source
C C 0.0033 0.0016 'International Tables Vol C Tables 4.2.6.8 and 6.1.1.4'
H H 0.0000 0.0000 'International Tables Vol C Tables 4.2.6.8 and 6.1.1.4'
N N 0.0061 0.0033 'International Tables Vol C Tables 4.2.6.8 and 6.1.1.4'
O O 0.0106 0.0060 'International Tables Vol C Tables 4.2.6.8 and 6.1.1.4'
Co Co 0.3494 0.9721 'International Tables Vol C Tables 4.2.6.8 and 6.1.1.4'

loop_
_geom_angle_atom_site_label_1
_geom_angle_atom_site_label_2
_geom_angle_atom_site_label_3
_geom_angle
C4 C5 H5A 109.5
C4 C5 H5B 109.5
H5A C5 H5B 109.5
C4 C5 H5C 109.5
H5A C5 H5C 109.5
H5B C5 H5C 109.5
C6 C7 H7A 109.5
C6 C7 H7B 109.5
H7A C7 H7B 109.5
C6 C7 H7C 109.5
H7A C7 H7C 109.5
H7B C7 H7C 109.5
N4 C8 C10 111.2(6)
N4 C8 C9 124.5(6)
C10 C8 C9 124.2(5)
C8 C9 H9A 109.5
C8 C9 H9B 109.5
H9A C9 H9B 109.5
C8 C9 H9C 109.5
H9A C9 H9C 109.5
H9B C9 H9C 109.5
C10 C11 H11A 109.5
C10 C11 H11B 109.5
H11A C11 H11B 109.5
C10 C11 H11C 109.5
H11A C11 H11C 109.5
H11B C11 H11C 109.5
N5 C10 C8 113.5(5)
N5 C10 C11 123.5(6)
C8 C10 C11 123.0(6)
N3 C6 C4 112.7(5)
N3 C6 C7 123.5(5)
C4 C6 C7 123.8(5)
N2 C4 C6 112.2(4)
N2 C4 C5 123.7(5)
C6 C4 C5 124.0(5)
C10 N5 O4 121.1(5)
C10 N5 Co1 116.0(4)
O4 N5 Co1 122.8(4)
C8 N4 O3 119.3(5)
C8 N4 Co1 117.9(4)
O3 N4 Co1 122.7(3)
C6 N3 O2 119.8(5)
C6 N3 Co1 116.9(4)
O2 N3 Co1 123.3(3)
C4 N2 O1 121.5(4)
C4 N2 Co1 116.8(4)
O1 N2 Co1 121.7(4)
N4 O3 H3 109.5
N3 O2 H2 109.5
N3 Co1 N4 179.5(2)
N3 Co1 N5 98.4(2)
N4 Co1 N5 81.3(2)
N3 Co1 N2 81.4(2)
N4 Co1 N2 98.9(2)
N5 Co1 N2 178.23(19)
N3 Co1 N6A 88.8(4)
N4 Co1 N6A 91.6(4)
N5 Co1 N6A 91.9(4)
N2 Co1 N6A 89.9(4)
N3 Co1 C3B 84.0(5)
N4 Co1 C3B 95.6(5)
N5 Co1 C3B 85.4(5)
N2 Co1 C3B 92.8(5)
N6A Co1 C3B 171.8(6)
N3 Co1 C3A 93.4(3)
N4 Co1 C3A 86.3(3)
N5 Co1 C3A 93.5(3)
N2 Co1 C3A 84.7(3)
N6A Co1 C3A 173.8(5)
C3B Co1 C3A 13.5(6)
N3 Co1 N6B 93.2(7)
N4 Co1 N6B 87.2(7)
N5 Co1 N6B 88.4(7)
N2 Co1 N6B 93.4(6)
N6A Co1 N6B 5.2(11)
C3B Co1 N6B 172.7(8)
C3A Co1 N6B 172.9(7)
N1B C1B C2B 174.9(14)
C3B C2B C1B 122.0(16)
C3B C2B H2B1 106.8
C1B C2B H2B1 106.8
C3B C2B H2B2 106.8
C1B C2B H2B2 106.8
H2B1 C2B H2B2 106.7
C2B C3B Co1 138.6(15)
C2B C3B H3B1 102.4
Co1 C3B H3B1 102.4
C2B C3B H3B2 102.4
Co1 C3B H3B2 102.4
H3B1 C3B H3B2 104.9
N1A C1A C3A 169.1(14)
C3A C2A H2A1 109.5
C3A C2A H2A2 109.5
H2A1 C2A H2A2 109.5
C3A C2A H2A3 109.5
H2A1 C2A H2A3 109.5
H2A2 C2A H2A3 109.5
C2A C3A C1A 118.1(14)
C2A C3A Co1 121.6(11)
C1A C3A Co1 111.5(7)
C2A C3A H3A 99.9
C1A C3A H3A 99.9
Co1 C3A H3A 99.9
C19A O5A H5A1 109.5
N6A C12A C13A 122.1(7)
N6A C12A H12A 118.9
C13A C12A H12A 118.9
C14A C13A C12A 120.7(7)
C14A C13A H13A 119.7
C12A C13A H13A 119.7
C13A C14A C15A 117.9(7)
C13A C14A N7A 121.7(8)
C15A C14A N7A 120.3(8)
C16A C15A C14A 117.3(8)
C16A C15A H15A 121.3
C14A C15A H15A 121.3
N6A C16A C15A 126.5(8)
N6A C16A H16A 116.8
C15A C16A H16A 116.8
C16A N6A C12A 115.4(8)
C16A N6A Co1 125.9(7)
C12A N6A Co1 118.5(7)
C17A N7A C14A 120.9(9)
N7A C17A C18A 126.8(10)
N7A C17A H17A 116.6
C18A C17A H17A 116.6
C23A C18A C19A 122.1(10)
C23A C18A C17A 120.4(9)
C19A C18A C17A 117.4(11)
C18A C23A C22A 120.6(12)
C18A C23A H23A 119.7
C22A C23A H23A 119.7
C21A C22A C23A 113.3(15)
C21A C22A C28A 128.7(16)
C23A C22A C28A 118.0(13)
C20A C21A C22A 129(2)
C20A C21A H21A 115.3
C22A C21A H21A 115.3
C21A C20A C19A 114.9(15)
C21A C20A C24A 122.8(14)
C19A C20A C24A 122.0(11)
O5A C19A C18A 124.2(11)
O5A C19A C20A 116.3(11)
C18A C19A C20A 119.6(9)
C30A C28A C31A 117.4(12)
C30A C28A C22A 109.5(10)
C31A C28A C22A 103.8(11)
C30A C28A C29A 111.3(11)
C31A C28A C29A 106.7(11)
C22A C28A C29A 107.5(10)
C28A C30A H30A 109.5
C28A C30A H30B 109.5
H30A C30A H30B 109.5
C28A C30A H30C 109.5
H30A C30A H30C 109.5
H30B C30A H30C 109.5
C28A C29A H29A 109.5
C28A C29A H29B 109.5
H29A C29A H29B 109.5
C28A C29A H29C 109.5
H29A C29A H29C 109.5
H29B C29A H29C 109.5
C28A C31A H31A 109.5
C28A C31A H31B 109.5
H31A C31A H31B 109.5
C28A C31A H31C 109.5
H31A C31A H31C 109.5
H31B C31A H31C 109.5
C26A C24A C20A 118.3(11)
C26A C24A C25A 109.0(11)
C20A C24A C25A 115.4(10)
C26A C24A C27A 100.6(11)
C20A C24A C27A 109.7(9)
C25A C24A C27A 101.5(11)
C24A C26A H26A 109.5
C24A C26A H26B 109.5
H26A C26A H26B 109.5
C24A C26A H26C 109.5
H26A C26A H26C 109.5
H26B C26A H26C 109.5
C24A C25A H25A 109.5
C24A C25A H25B 109.5
H25A C25A H25B 109.5
C24A C25A H25C 109.5
H25A C25A H25C 109.5
H25B C25A H25C 109.5
C24A C27A H27A 109.5
C24A C27A H27B 109.5
H27A C27A H27B 109.5
C24A C27A H27C 109.5
H27A C27A H27C 109.5
H27B C27A H27C 109.5
C19B O5B H5B1 109.5
C13B C12B N6B 120.0
C13B C12B H12B 120.0
N6B C12B H12B 120.0
C14B C13B C12B 120.0
C14B C13B H13B 120.0
C12B C13B H13B 120.0
N7B C14B C13B 115.8(12)
N7B C14B C15B 123.9(12)
C13B C14B C15B 120.0
C16B C15B C14B 120.0
C16B C15B H15B 120.0
C14B C15B H15B 120.0
C15B C16B N6B 120.0
C15B C16B H16B 120.0
N6B C16B H16B 120.0
C16B N6B C12B 120.0
C16B N6B Co1 118.1(10)
C12B N6B Co1 119.0(11)
C17B N7B C14B 115.9(19)
N7B C17B C18B 116(2)
N7B C17B H17B 121.9
C18B C17B H17B 121.9
C19B C18B C23B 119(2)
C19B C18B C17B 131(3)
C23B C18B C17B 110(2)
C20B C19B C18B 126(2)
C20B C19B O5B 120(3)
C18B C19B O5B 114(2)
C19B C20B C21B 121(3)
C19B C20B C24B 127(3)
C21B C20B C24B 112(3)
C20B C21B C22B 116(4)
C20B C21B H21B 121.8
C22B C21B H21B 121.8
C23B C22B C21B 120(3)
C23B C22B C28B 120(2)
C21B C22B C28B 119(3)
C22B C23B C18B 117(2)
C22B C23B H23B 121.5
C18B C23B H23B 121.5
C20B C24B C25B 105.5(19)
C20B C24B C26B 109(2)
C25B C24B C26B 107(2)
C20B C24B C27B 124(2)
C25B C24B C27B 111(2)
C26B C24B C27B 99.6(19)
C24B C26B H26D 109.5
C24B C26B H26E 109.5
H26D C26B H26E 109.5
C24B C26B H26F 109.5
H26D C26B H26F 109.5
H26E C26B H26F 109.5
C24B C25B H25D 109.5
C24B C25B H25E 109.5
H25D C25B H25E 109.5
C24B C25B H25F 109.5
H25D C25B H25F 109.5
H25E C25B H25F 109.5
C24B C27B H27D 109.5
C24B C27B H27E 109.5
H27D C27B H27E 109.5
C24B C27B H27F 109.5
H27D C27B H27F 109.5
H27E C27B H27F 109.5
C31B C28B C29B 121(4)
C31B C28B C22B 125(3)
C29B C28B C22B 98(3)
C31B C28B C30B 114(3)
C29B C28B C30B 103(3)
C22B C28B C30B 89.7(18)
C28B C30B H30D 109.5
C28B C30B H30E 109.5
H30D C30B H30E 109.5
C28B C30B H30F 109.5
H30D C30B H30F 109.5
H30E C30B H30F 109.5
C28B C29B H29D 109.5
C28B C29B H29E 109.5
H29D C29B H29E 109.5
C28B C29B H29F 109.5
H29D C29B H29F 109.5
H29E C29B H29F 109.5
C28B C31B H31D 109.5
C28B C31B H31E 109.5
H31D C31B H31E 109.5
C28B C31B H31F 109.5
H31D C31B H31F 109.5
H31E C31B H31F 109.5

loop_
_geom_bond_atom_site_label_1
_geom_bond_atom_site_label_2
_geom_bond_distance
C5 C4 1.482(7)
C5 H5A 0.9800
C5 H5B 0.9800
C5 H5C 0.9800
C7 C6 1.477(8)
C7 H7A 0.9800
C7 H7B 0.9800
C7 H7C 0.9800
C8 N4 1.301(7)
C8 C10 1.452(8)
C8 C9 1.478(9)
C9 H9A 0.9800
C9 H9B 0.9800
C9 H9C 0.9800
C11 C10 1.503(8)
C11 H11A 0.9800
C11 H11B 0.9800
C11 H11C 0.9800
C10 N5 1.309(7)
C6 N3 1.304(6)
C6 C4 1.455(8)
C4 N2 1.305(7)
N5 O4 1.356(6)
N5 Co1 1.880(5)
N4 O3 1.361(6)
N4 Co1 1.877(5)
N3 O2 1.348(5)
N3 Co1 1.873(5)
N2 O1 1.349(5)
N2 Co1 1.883(4)
O3 H3 0.8400
O2 H2 0.8400
Co1 N6A 2.006(10)
Co1 C3B 2.020(18)
Co1 C3A 2.037(10)
Co1 N6B 2.140(16)
N1B C1B 1.161(16)
C1B C2B 1.466(19)
C2B C3B 1.16(2)
C2B H2B1 0.9900
C2B H2B2 0.9900
C3B H3B1 0.9900
C3B H3B2 0.9900
N1A C1A 1.141(4)
C1A C3A 1.535(4)
C2A C3A 1.473(10)
C2A H2A1 0.9800
C2A H2A2 0.9800
C2A H2A3 0.9800
C3A H3A 1.0000
O5A C19A 1.363(9)
O5A H5A1 0.8400
C12A N6A 1.348(9)
C12A C13A 1.396(12)
C12A H12A 0.9500
C13A C14A 1.360(12)
C13A H13A 0.9500
C14A C15A 1.385(10)
C14A N7A 1.427(10)
C15A C16A 1.383(11)
C15A H15A 0.9500
C16A N6A 1.317(11)
C16A H16A 0.9500
N7A C17A 1.278(11)
C17A C18A 1.454(12)
C17A H17A 0.9500
C18A C23A 1.357(15)
C18A C19A 1.415(13)
C23A C22A 1.425(17)
C23A H23A 0.9500
C22A C21A 1.41(3)
C22A C28A 1.525(17)
C21A C20A 1.34(3)
C21A H21A 0.9500
C20A C19A 1.416(17)
C20A C24A 1.522(16)
C28A C30A 1.442(18)
C28A C31A 1.48(2)
C28A C29A 1.542(15)
C30A H30A 0.9800
C30A H30B 0.9800
C30A H30C 0.9800
C29A H29A 0.9800
C29A H29B 0.9800
C29A H29C 0.9800
C31A H31A 0.9800
C31A H31B 0.9800
C31A H31C 0.9800
C24A C26A 1.49(2)
C24A C25A 1.575(16)
C24A C27A 1.678(18)
C26A H26A 0.9800
C26A H26B 0.9800
C26A H26C 0.9800
C25A H25A 0.9800
C25A H25B 0.9800
C25A H25C 0.9800
C27A H27A 0.9800
C27A H27B 0.9800
C27A H27C 0.9800
O5B C19B 1.40(3)
O5B H5B1 0.8400
C12B C13B 1.3900
C12B N6B 1.3900
C12B H12B 0.9500
C13B C14B 1.3900
C13B H13B 0.9500
C14B N7B 1.39(2)
C14B C15B 1.3900
C15B C16B 1.3900
C15B H15B 0.9500
C16B N6B 1.3900
C16B H16B 0.9500
N7B C17B 1.29(3)
C17B C18B 1.52(3)
C17B H17B 0.9500
C18B C19B 1.37(3)
C18B C23B 1.45(3)
C19B C20B 1.31(4)
C20B C21B 1.36(5)
C20B C24B 1.52(3)
C21B C22B 1.55(6)
C21B H21B 0.9500
C22B C23B 1.40(4)
C22B C28B 1.59(3)
C23B H23B 0.9500
C24B C25B 1.54(3)
C24B C26B 1.63(5)
C24B C27B 1.79(4)
C26B H26D 0.9800
C26B H26E 0.9800
C26B H26F 0.9800
C25B H25D 0.9800
C25B H25E 0.9800
C25B H25F 0.9800
C27B H27D 0.9800
C27B H27E 0.9800
C27B H27F 0.9800
C28B C31B 1.26(5)
C28B C29B 1.52(7)
C28B C30B 1.76(4)
C30B H30D 0.9800
C30B H30E 0.9800
C30B H30F 0.9800
C29B H29D 0.9800
C29B H29E 0.9800
C29B H29F 0.9800
C31B H31D 0.9800
C31B H31E 0.9800
C31B H31F 0.9800

loop_
_geom_torsion_atom_site_label_1
_geom_torsion_atom_site_label_2
_geom_torsion_atom_site_label_3
_geom_torsion_atom_site_label_4
_geom_torsion
N4 C8 C10 N5 3.0(7)
C9 C8 C10 N5 -179.4(5)
N4 C8 C10 C11 -176.0(5)
C9 C8 C10 C11 1.6(9)
N3 C6 C4 N2 0.2(7)
C7 C6 C4 N2 176.9(5)
N3 C6 C4 C5 -177.6(5)
C7 C6 C4 C5 -0.9(9)
C8 C10 N5 O4 -178.8(4)
C11 C10 N5 O4 0.2(8)
C8 C10 N5 Co1 -1.8(6)
C11 C10 N5 Co1 177.2(4)
C10 C8 N4 O3 -179.3(4)
C9 C8 N4 O3 3.1(8)
C10 C8 N4 Co1 -3.0(6)
C9 C8 N4 Co1 179.4(4)
C4 C6 N3 O2 179.3(4)
C7 C6 N3 O2 2.5(8)
C4 C6 N3 Co1 -1.3(6)
C7 C6 N3 Co1 -178.1(4)
C6 C4 N2 O1 -179.8(4)
C5 C4 N2 O1 -2.0(8)
C6 C4 N2 Co1 1.1(6)
C5 C4 N2 Co1 178.8(4)
C6 N3 Co1 N4 131(22)
O2 N3 Co1 N4 -50(22)
C6 N3 Co1 N5 179.7(4)
O2 N3 Co1 N5 -0.9(4)
C6 N3 Co1 N2 1.5(4)
O2 N3 Co1 N2 -179.1(4)
C6 N3 Co1 N6A -88.6(5)
O2 N3 Co1 N6A 90.8(5)
C6 N3 Co1 C3B 95.3(6)
O2 N3 Co1 C3B -85.3(6)
C6 N3 Co1 C3A 85.6(5)
O2 N3 Co1 C3A -95.0(5)
C6 N3 Co1 N6B -91.5(7)
O2 N3 Co1 N6B 87.9(7)
C8 N4 Co1 N3 51(22)
O3 N4 Co1 N3 -133(22)
C8 N4 Co1 N5 1.7(4)
O3 N4 Co1 N5 177.9(4)
C8 N4 Co1 N2 179.9(4)
O3 N4 Co1 N2 -3.8(4)
C8 N4 Co1 N6A -90.0(5)
O3 N4 Co1 N6A 86.3(5)
C8 N4 Co1 C3B 86.2(6)
O3 N4 Co1 C3B -97.6(6)
C8 N4 Co1 C3A 95.9(5)
O3 N4 Co1 C3A -87.9(5)
C8 N4 Co1 N6B -87.0(7)
O3 N4 Co1 N6B 89.2(7)
C10 N5 Co1 N3 -179.5(4)
O4 N5 Co1 N3 -2.5(4)
C10 N5 Co1 N4 0.2(4)
O4 N5 Co1 N4 177.2(4)
C10 N5 Co1 N2 -94(8)
O4 N5 Co1 N2 83(8)
C10 N5 Co1 N6A 91.5(5)
O4 N5 Co1 N6A -91.5(5)
C10 N5 Co1 C3B -96.3(6)
O4 N5 Co1 C3B 80.7(6)
C10 N5 Co1 C3A -85.5(5)
O4 N5 Co1 C3A 91.5(5)
C10 N5 Co1 N6B 87.6(8)
O4 N5 Co1 N6B -95.4(8)
C4 N2 Co1 N3 -1.4(4)
O1 N2 Co1 N3 179.4(4)
C4 N2 Co1 N4 179.0(4)
O1 N2 Co1 N4 -0.2(4)
C4 N2 Co1 N5 -87(8)
O1 N2 Co1 N5 94(8)
C4 N2 Co1 N6A 87.4(5)
O1 N2 Co1 N6A -91.7(5)
C4 N2 Co1 C3B -84.8(6)
O1 N2 Co1 C3B 96.0(6)
C4 N2 Co1 C3A -95.6(5)
O1 N2 Co1 C3A 85.2(5)
C4 N2 Co1 N6B 91.3(8)
O1 N2 Co1 N6B -87.9(8)
N1B C1B C2B C3B -134(19)
C1B C2B C3B Co1 177.6(13)
N3 Co1 C3B C2B 59(2)
N4 Co1 C3B C2B -121(2)
N5 Co1 C3B C2B -40(2)
N2 Co1 C3B C2B 140(2)
N6A Co1 C3B C2B 31(6)
C3A Co1 C3B C2B -167(5)
N6B Co1 C3B C2B -8(8)
N1A C1A C3A C2A 125(7)
N1A C1A C3A Co1 -87(7)
N3 Co1 C3A C2A 117.1(15)
N4 Co1 C3A C2A -62.6(15)
N5 Co1 C3A C2A 18.4(15)
N2 Co1 C3A C2A -161.8(15)
N6A Co1 C3A C2A -132(5)
C3B Co1 C3A C2A 71(3)
N6B Co1 C3A C2A -87(6)
N3 Co1 C3A C1A -29.7(8)
N4 Co1 C3A C1A 150.6(8)
N5 Co1 C3A C1A -128.4(8)
N2 Co1 C3A C1A 51.4(8)
N6A Co1 C3A C1A 81(5)
C3B Co1 C3A C1A -75(3)
N6B Co1 C3A C1A 127(6)
N6A C12A C13A C14A -1.2(17)
C12A C13A C14A C15A 3.6(17)
C12A C13A C14A N7A 179.7(9)
C13A C14A C15A C16A -2.6(18)
N7A C14A C15A C16A -178.8(11)
C14A C15A C16A N6A -1(2)
C15A C16A N6A C12A 3.5(19)
C15A C16A N6A Co1 178.4(14)
C13A C12A N6A C16A -2.3(15)
C13A C12A N6A Co1 -177.6(9)
N3 Co1 N6A C16A 134.3(11)
N4 Co1 N6A C16A -46.0(11)
N5 Co1 N6A C16A -127.3(11)
N2 Co1 N6A C16A 52.9(11)
C3B Co1 N6A C16A 162(4)
C3A Co1 N6A C16A 23(5)
N6B Co1 N6A C16A -80(9)
N3 Co1 N6A C12A -51.0(9)
N4 Co1 N6A C12A 128.7(9)
N5 Co1 N6A C12A 47.4(10)
N2 Co1 N6A C12A -132.4(9)
C3B Co1 N6A C12A -23(5)
C3A Co1 N6A C12A -162(4)
N6B Co1 N6A C12A 95(9)
C13A C14A N7A C17A 70.4(13)
C15A C14A N7A C17A -113.6(11)
C14A N7A C17A C18A -169.3(8)
N7A C17A C18A C23A -170.2(9)
N7A C17A C18A C19A 12.7(13)
C19A C18A C23A C22A 0.5(16)
C17A C18A C23A C22A -176.5(10)
C18A C23A C22A C21A 2(2)
C18A C23A C22A C28A -177.6(10)
C23A C22A C21A C20A -4(3)
C28A C22A C21A C20A 175.2(17)
C22A C21A C20A C19A 3(3)
C22A C21A C20A C24A 176.8(18)
C23A C18A C19A O5A 178.3(9)
C17A C18A C19A O5A -4.7(12)
C23A C18A C19A C20A -1.0(14)
C17A C18A C19A C20A 176.0(9)
C21A C20A C19A O5A 179.9(14)
C24A C20A C19A O5A 6.5(14)
C21A C20A C19A C18A -0.8(18)
C24A C20A C19A C18A -174.2(9)
C21A C22A C28A C30A 119(2)
C23A C22A C28A C30A -61.5(15)
C21A C22A C28A C31A -7(2)
C23A C22A C28A C31A 172.4(12)
C21A C22A C28A C29A -119.6(19)
C23A C22A C28A C29A 59.6(15)
C21A C20A C24A C26A 117.4(17)
C19A C20A C24A C26A -69.7(14)
C21A C20A C24A C25A -110.9(17)
C19A C20A C24A C25A 61.9(14)
C21A C20A C24A C27A 2.8(19)
C19A C20A C24A C27A 175.7(11)
N6B C12B C13B C14B 0.0
C12B C13B C14B N7B -174.4(18)
C12B C13B C14B C15B 0.0
N7B C14B C15B C16B 174(2)
C13B C14B C15B C16B 0.0
C14B C15B C16B N6B 0.0
C15B C16B N6B C12B 0.0
C15B C16B N6B Co1 -160.8(17)
C13B C12B N6B C16B 0.0
C13B C12B N6B Co1 160.6(17)
N3 Co1 N6B C16B 111.0(10)
N4 Co1 N6B C16B -69.3(10)
N5 Co1 N6B C16B -150.6(10)
N2 Co1 N6B C16B 29.4(10)
N6A Co1 N6B C16B 77(9)
C3B Co1 N6B C16B 178(6)
C3A Co1 N6B C16B -45(6)
N3 Co1 N6B C12B -49.9(13)
N4 Co1 N6B C12B 129.8(13)
N5 Co1 N6B C12B 48.4(13)
N2 Co1 N6B C12B -131.5(13)
N6A Co1 N6B C12B -84(9)
C3B Co1 N6B C12B 17(8)
C3A Co1 N6B C12B 154(5)
C13B C14B N7B C17B -65(2)
C15B C14B N7B C17B 120.9(19)
C14B N7B C17B C18B 174.6(17)
N7B C17B C18B C19B -11(4)
N7B C17B C18B C23B 175.9(19)
C23B C18B C19B C20B -7(4)
C17B C18B C19B C20B -180(2)
C23B C18B C19B O5B -176.4(19)
C17B C18B C19B O5B 11(4)
C18B C19B C20B C21B 5(5)
O5B C19B C20B C21B 173(3)
C18B C19B C20B C24B -178(3)
O5B C19B C20B C24B -10(4)
C19B C20B C21B C22B 3(6)
C24B C20B C21B C22B -175(3)
C20B C21B C22B C23B -8(6)
C20B C21B C22B C28B -175(3)
C21B C22B C23B C18B 6(4)
C28B C22B C23B C18B 172(2)
C19B C18B C23B C22B 2(4)
C17B C18B C23B C22B 176(2)
C19B C20B C24B C25B 66(4)
C21B C20B C24B C25B -117(3)
C19B C20B C24B C26B -49(3)
C21B C20B C24B C26B 129(3)
C19B C20B C24B C27B -165(3)
C21B C20B C24B C27B 12(4)
C23B C22B C28B C31B -167(3)
C21B C22B C28B C31B -1(5)
C23B C22B C28B C29B 55(4)
C21B C22B C28B C29B -138(4)
C23B C22B C28B C30B -48(2)
C21B C22B C28B C30B 118(3)
